data_1548510
loop_
_publ_author_name
'Cao, Jia-Qing'
'Tian, Hai-Yan'
'Li, Man-Mei'
'Zhang, Wei'
'Wang, Ying'
'Wang, Lei'
'Ye, Wen-Cai'

_publ_section_title
;
 Rearranged Phloroglucinol-Monoterpenoid Adducts from Callistemon rigidus
;
_journal_name_full 'Journal of Natural Products'
_journal_paper_doi 10.1021/acs.jnatprod.7b00606
_journal_year 2017
_chemical_absolute_configuration ad
_chemical_formula_sum 'C22 H30 O5'
_chemical_formula_weight 374.46
_space_group_crystal_system orthorhombic
_space_group_IT_number 19
_space_group_name_Hall 'P 2ac 2ab'
_space_group_name_H-M_alt 'P 21 21 21'
_symmetry_space_group_name_Hall 'P 2ac 2ab'
_symmetry_space_group_name_H-M 'P 21 21 21'
_atom_sites_solution_hydrogens geom
_audit_creation_method SHELXL-2016/4
_cell_angle_alpha 90
_cell_angle_beta 90
_cell_angle_gamma 90
_cell_formula_units_Z 4
_cell_length_a 7.52430(10)
_cell_length_b 12.3365(2)
_cell_length_c 22.0854(2)
_cell_measurement_reflns_used 14811
_cell_measurement_temperature 100.00(10)
_cell_measurement_theta_max 1.00000
_cell_measurement_theta_min 0.29173
_cell_volume 2050.04(5)
_computing_cell_refinement 'CrysAlisPro 1.171.38.43f (Rigaku OD, 2015)'
_computing_data_collection 'CrysAlisPro 1.171.38.43f (Rigaku OD, 2015)'
_computing_data_reduction 'CrysAlisPro 1.171.38.43f (Rigaku OD, 2015)'
_computing_structure_refinement 'SHELXL-2016/4 (Sheldrick, 2016)'
_computing_structure_solution 'SHELXT 2014/5 (Sheldrick, 2014)'
_diffrn_ambient_temperature 100.00(10)
_diffrn_detector_area_resol_mean 5.2684
_diffrn_measured_fraction_theta_full 1.000
_diffrn_measured_fraction_theta_max 0.988
_diffrn_measurement_device_type 'SuperNova, Dual, Cu at zero, AtlasS2'
_diffrn_radiation_type CuK\a
_diffrn_radiation_wavelength 1.54178
_diffrn_reflns_av_R_equivalents 0.0379
_diffrn_reflns_av_unetI/netI 0.0250
_diffrn_reflns_Laue_measured_fraction_full 1.000
_diffrn_reflns_Laue_measured_fraction_max 0.988
_diffrn_reflns_limit_h_max 9
_diffrn_reflns_limit_h_min -8
_diffrn_reflns_limit_k_max 15
_diffrn_reflns_limit_k_min -14
_diffrn_reflns_limit_l_max 26
_diffrn_reflns_limit_l_min -27
_diffrn_reflns_number 19324
_diffrn_reflns_point_group_measured_fraction_full 1.000
_diffrn_reflns_point_group_measured_fraction_max 0.983
_diffrn_reflns_theta_full 67.679
_diffrn_reflns_theta_max 73.918
_diffrn_reflns_theta_min 4.003
_diffrn_source 'micro-focus sealed X-ray tube'
_exptl_absorpt_coefficient_mu 0.686
_exptl_absorpt_correction_T_max 1.00000
_exptl_absorpt_correction_T_min 0.29173
_exptl_absorpt_correction_type multi-scan
_exptl_crystal_colour colourless
_exptl_crystal_density_diffrn 1.213
_exptl_crystal_description blocks
_exptl_crystal_F_000 808
_exptl_crystal_size_max 0.31
_exptl_crystal_size_mid 0.28
_exptl_crystal_size_min 0.23
_refine_diff_density_max 0.230
_refine_diff_density_min -0.166
_refine_diff_density_rms 0.037
_refine_ls_abs_structure_details
;
 Flack x determined using 1661 quotients [(I+)-(I-)]/[(I+)+(I-)]
 (Parsons, Flack and Wagner, Acta Cryst. B69 (2013) 249-259).
;
_refine_ls_abs_structure_Flack -0.10(7)
_refine_ls_extinction_coef 0.0020(4)
_refine_ls_extinction_expression Fc^*^=kFc[1+0.001xFc^2^\l^3^/sin(2\q)]^-1/4^
_refine_ls_extinction_method 'SHELXL-2016/4 (Sheldrick 2016)'
_refine_ls_goodness_of_fit_ref 1.031
_refine_ls_hydrogen_treatment constr
_refine_ls_matrix_type full
_refine_ls_number_parameters 252
_refine_ls_number_reflns 4084
_refine_ls_number_restraints 0
_refine_ls_restrained_S_all 1.031
_refine_ls_R_factor_all 0.0307
_refine_ls_R_factor_gt 0.0302
_refine_ls_shift/su_max 0.001
_refine_ls_shift/su_mean 0.000
_refine_ls_structure_factor_coef Fsqd
_refine_ls_weighting_details 'w=1/[\s^2^(Fo^2^)+(0.0518P)^2^+0.2194P] where P=(Fo^2^+2Fc^2^)/3'
_refine_ls_weighting_scheme calc
_refine_ls_wR_factor_gt 0.0806
_refine_ls_wR_factor_ref 0.0812
_reflns_Friedel_coverage 0.729
_reflns_Friedel_fraction_full 1.000
_reflns_Friedel_fraction_max 0.976
_reflns_number_gt 4016
_reflns_number_total 4084
_reflns_threshold_expression 'I > 2\s(I)'
_cod_data_source_file np7b00606_si_003.cif
_cod_data_source_block exp_595
_cod_database_code 1548510
_shelx_shelxl_version_number 2016/4
_shelx_space_group_comment
;
The symmetry employed for this shelxl refinement is uniquely defined
by the following loop, which should always be used as a source of
symmetry information in preference to the above space-group names.
They are only intended as comments.
;

loop_
_space_group_symop_operation_xyz
'x, y, z'
'-x+1/2, -y, z+1/2'
'-x, y+1/2, -z+1/2'
'x+1/2, -y+1/2, -z'

loop_
_atom_site_label
_atom_site_type_symbol
_atom_site_fract_x
_atom_site_fract_y
_atom_site_fract_z
_atom_site_U_iso_or_equiv
_atom_site_adp_type
_atom_site_occupancy
_atom_site_site_symmetry_order
_atom_site_calc_flag
_atom_site_refinement_flags_posn
_atom_site_refinement_flags_adp
O1 O 0.49532(17) 0.58936(11) 0.62131(5) 0.0286(3) Uani 1 1 d . .
H1 H 0.462267 0.622076 0.591015 0.043 Uiso 1 1 calc R U
O2 O 0.29971(17) 0.71076(12) 0.55887(5) 0.0349(3) Uani 1 1 d . .
O3 O 0.44150(16) 0.59854(9) 0.83575(5) 0.0246(3) Uani 1 1 d . .
O4 O 0.11417(17) 1.01085(9) 0.79978(5) 0.0255(3) Uani 1 1 d . .
O5 O 0.07217(14) 0.82051(9) 0.72400(5) 0.0209(2) Uani 1 1 d . .
C1 C 0.3939(2) 0.63142(12) 0.77929(7) 0.0191(3) Uani 1 1 d . .
C2 C 0.4725(2) 0.59275(13) 0.72641(7) 0.0207(3) Uani 1 1 d . .
H2 H 0.562653 0.541306 0.728421 0.025 Uiso 1 1 calc R U
C3 C 0.4153(2) 0.63156(13) 0.67060(7) 0.0212(3) Uani 1 1 d . .
C4 C 0.2785(2) 0.71112(13) 0.66473(7) 0.0196(3) Uani 1 1 d . .
C6 C -0.0330(2) 0.93662(13) 0.80224(7) 0.0209(3) Uani 1 1 d . .
H6 H -0.147359 0.964998 0.788143 0.025 Uiso 1 1 calc R U
C7 C 0.0374(2) 0.98525(13) 0.85807(7) 0.0218(3) Uani 1 1 d . .
H7 H -0.035743 1.042034 0.876570 0.026 Uiso 1 1 calc R U
C8 C 0.1525(2) 0.92052(13) 0.90081(7) 0.0211(3) Uani 1 1 d . .
H8 H 0.234123 0.971434 0.920466 0.025 Uiso 1 1 calc R U
C9 C 0.2655(2) 0.84097(13) 0.86400(7) 0.0209(3) Uani 1 1 d . .
H9A H 0.338229 0.798570 0.891466 0.025 Uiso 1 1 calc R U
H9B H 0.344625 0.881589 0.837769 0.025 Uiso 1 1 calc R U
C1' C 0.2263(2) 0.74938(14) 0.60440(7) 0.0233(3) Uani 1 1 d . .
C2' C 0.0798(2) 0.83193(14) 0.59574(7) 0.0221(3) Uani 1 1 d . .
H2' H 0.086397 0.885283 0.628537 0.026 Uiso 1 1 calc R U
C3' C 0.1017(3) 0.89081(16) 0.53516(7) 0.0304(4) Uani 1 1 d . .
H3'1 H 0.213718 0.928014 0.534546 0.046 Uiso 1 1 calc R U
H3'2 H 0.007076 0.942279 0.530224 0.046 Uiso 1 1 calc R U
H3'3 H 0.097910 0.839056 0.502722 0.046 Uiso 1 1 calc R U
C4' C -0.0989(2) 0.77154(13) 0.60016(7) 0.0231(3) Uani 1 1 d . .
H4'1 H -0.112411 0.725028 0.565048 0.028 Uiso 1 1 calc R U
H4'2 H -0.097959 0.725745 0.635861 0.028 Uiso 1 1 calc R U
C5' C -0.2560(3) 0.84775(17) 0.60364(10) 0.0378(5) Uani 1 1 d . .
H5'1 H -0.240958 0.896091 0.637316 0.057 Uiso 1 1 calc R U
H5'2 H -0.363135 0.806559 0.608947 0.057 Uiso 1 1 calc R U
H5'3 H -0.263675 0.888983 0.566869 0.057 Uiso 1 1 calc R U
C6' C -0.1664(2) 0.75548(14) 0.78627(8) 0.0260(4) Uani 1 1 d . .
H6'1 H -0.248814 0.788327 0.758613 0.039 Uiso 1 1 calc R U
H6'2 H -0.216800 0.754777 0.826203 0.039 Uiso 1 1 calc R U
H6'3 H -0.142260 0.682491 0.773636 0.039 Uiso 1 1 calc R U
C7' C 0.0378(2) 0.86852(13) 0.95109(7) 0.0234(3) Uani 1 1 d . .
H7' H -0.041393 0.815355 0.932149 0.028 Uiso 1 1 calc R U
C8' C -0.0775(3) 0.95311(14) 0.98358(8) 0.0294(4) Uani 1 1 d . .
H8'1 H -0.128321 0.921486 1.019333 0.044 Uiso 1 1 calc R U
H8'2 H -0.170942 0.976574 0.957038 0.044 Uiso 1 1 calc R U
H8'3 H -0.005442 1.014152 0.994703 0.044 Uiso 1 1 calc R U
C9' C 0.1537(3) 0.80911(16) 0.99722(8) 0.0348(4) Uani 1 1 d . .
H9'1 H 0.240120 0.858362 1.013549 0.052 Uiso 1 1 calc R U
H9'2 H 0.213472 0.749866 0.977726 0.052 Uiso 1 1 calc R U
H9'3 H 0.080437 0.781801 1.029360 0.052 Uiso 1 1 calc R U
C10' C 0.5772(2) 0.51732(14) 0.84024(8) 0.0277(4) Uani 1 1 d . .
H10A H 0.540436 0.453549 0.818703 0.042 Uiso 1 1 calc R U
H10B H 0.596449 0.499590 0.882050 0.042 Uiso 1 1 calc R U
H10C H 0.685486 0.544450 0.822971 0.042 Uiso 1 1 calc R U
C4A C 0.20441(19) 0.74568(12) 0.72019(7) 0.0184(3) Uani 1 1 d . .
C5A C 0.0052(2) 0.82001(13) 0.78683(6) 0.0189(3) Uani 1 1 d . .
C9A C 0.15239(19) 0.76370(12) 0.82516(7) 0.0181(3) Uani 1 1 d . .
H9A1 H 0.097622 0.709026 0.851393 0.022 Uiso 1 1 calc R U
C9B C 0.2571(2) 0.70764(12) 0.77602(7) 0.0184(3) Uani 1 1 d . .

loop_
_atom_site_aniso_label
_atom_site_aniso_U_11
_atom_site_aniso_U_22
_atom_site_aniso_U_33
_atom_site_aniso_U_23
_atom_site_aniso_U_13
_atom_site_aniso_U_12
O1 0.0264(6) 0.0373(7) 0.0222(6) -0.0049(5) 0.0050(5) 0.0082(5)
O2 0.0300(7) 0.0558(9) 0.0189(6) -0.0032(5) 0.0021(5) 0.0111(6)
O3 0.0281(6) 0.0242(6) 0.0216(5) 0.0034(4) -0.0014(5) 0.0080(5)
O4 0.0293(6) 0.0214(6) 0.0256(6) 0.0039(4) 0.0023(5) -0.0051(5)
O5 0.0199(5) 0.0247(6) 0.0182(5) -0.0005(4) 0.0012(4) 0.0064(5)
C1 0.0193(7) 0.0169(7) 0.0212(7) 0.0011(6) -0.0008(6) -0.0018(6)
C2 0.0170(7) 0.0193(7) 0.0259(7) -0.0018(6) 0.0002(6) 0.0021(6)
C3 0.0174(7) 0.0225(7) 0.0236(7) -0.0050(6) 0.0021(6) -0.0006(6)
C4 0.0175(7) 0.0229(8) 0.0185(7) -0.0014(6) 0.0001(6) -0.0008(6)
C6 0.0199(7) 0.0186(7) 0.0241(8) 0.0012(6) 0.0015(6) 0.0017(6)
C7 0.0258(8) 0.0161(7) 0.0236(7) 0.0000(6) 0.0037(6) -0.0001(6)
C8 0.0229(8) 0.0191(8) 0.0214(7) -0.0018(6) 0.0012(6) -0.0023(6)
C9 0.0208(7) 0.0224(8) 0.0196(7) -0.0002(6) 0.0011(6) 0.0008(6)
C1' 0.0193(7) 0.0303(9) 0.0204(7) -0.0029(6) -0.0006(6) -0.0033(7)
C2' 0.0225(8) 0.0256(8) 0.0181(7) 0.0012(6) -0.0021(6) -0.0031(7)
C3' 0.0308(9) 0.0374(10) 0.0230(8) 0.0066(7) -0.0033(7) -0.0072(8)
C4' 0.0221(8) 0.0221(8) 0.0251(8) 0.0001(6) -0.0028(6) -0.0014(6)
C5' 0.0244(9) 0.0326(10) 0.0564(12) 0.0074(9) -0.0003(8) 0.0048(8)
C6' 0.0220(8) 0.0266(8) 0.0293(8) -0.0054(7) 0.0023(6) -0.0022(7)
C7' 0.0275(8) 0.0201(8) 0.0225(7) -0.0022(6) 0.0053(6) -0.0016(6)
C8' 0.0336(9) 0.0261(8) 0.0285(8) -0.0035(7) 0.0098(7) 0.0006(7)
C9' 0.0420(10) 0.0354(10) 0.0271(9) 0.0075(7) 0.0058(8) 0.0058(8)
C10' 0.0254(8) 0.0249(8) 0.0328(9) 0.0088(7) -0.0005(7) 0.0068(7)
C4A 0.0155(7) 0.0171(7) 0.0226(7) -0.0015(6) 0.0002(5) -0.0007(6)
C5A 0.0188(7) 0.0204(8) 0.0176(6) -0.0014(6) 0.0020(6) 0.0012(6)
C9A 0.0190(7) 0.0157(7) 0.0194(7) 0.0006(5) 0.0018(5) 0.0019(6)
C9B 0.0191(7) 0.0170(7) 0.0190(7) -0.0011(6) 0.0028(6) -0.0008(6)

loop_
_atom_type_symbol
_atom_type_description
_atom_type_scat_dispersion_real
_atom_type_scat_dispersion_imag
_atom_type_scat_source
C C 0.0181 0.0091 'International Tables Vol C Tables 4.2.6.8 and 6.1.1.4'
H H 0.0000 0.0000 'International Tables Vol C Tables 4.2.6.8 and 6.1.1.4'
O O 0.0492 0.0322 'International Tables Vol C Tables 4.2.6.8 and 6.1.1.4'

loop_
_geom_angle_atom_site_label_1
_geom_angle_atom_site_label_2
_geom_angle_atom_site_label_3
_geom_angle
C1 O3 C10' 117.36(13)
C6 O4 C7 61.29(10)
C4A O5 C5A 107.77(11)
O3 C1 C2 123.71(14)
O3 C1 C9B 116.28(13)
C2 C1 C9B 120.01(14)
C3 C2 C1 119.59(14)
O1 C3 C2 116.40(14)
O1 C3 C4 120.91(14)
C2 C3 C4 122.69(14)
C4A C4 C3 114.42(14)
C4A C4 C1' 125.81(14)
C3 C4 C1' 119.77(14)
O4 C6 C7 59.63(10)
O4 C6 C5A 116.95(13)
C7 C6 C5A 120.72(13)
O4 C7 C6 59.08(10)
O4 C7 C8 116.29(13)
C6 C7 C8 121.01(14)
C7 C8 C9 109.00(12)
C7 C8 C7' 110.40(13)
C9 C8 C7' 115.17(13)
C8 C9 C9A 112.67(13)
O2 C1' C4 119.51(15)
O2 C1' C2' 118.67(14)
C4 C1' C2' 121.78(13)
C1' C2' C3' 110.60(14)
C1' C2' C4' 107.60(13)
C3' C2' C4' 112.24(13)
C5' C4' C2' 112.64(14)
C9' C7' C8' 109.69(14)
C9' C7' C8 111.06(14)
C8' C7' C8 111.68(13)
O5 C4A C9B 112.71(13)
O5 C4A C4 123.21(14)
C9B C4A C4 124.07(14)
O5 C5A C6 105.87(12)
O5 C5A C6' 106.57(12)
C6 C5A C6' 109.93(13)
O5 C5A C9A 105.66(11)
C6 C5A C9A 116.03(13)
C6' C5A C9A 112.06(13)
C9B C9A C9 113.33(13)
C9B C9A C5A 100.64(12)
C9 C9A C5A 114.83(13)
C4A C9B C1 119.19(14)
C4A C9B C9A 109.73(13)
C1 C9B C9A 131.03(14)

loop_
_geom_bond_atom_site_label_1
_geom_bond_atom_site_label_2
_geom_bond_distance
O1 C3 1.3485(19)
O2 C1' 1.242(2)
O3 C1 1.3592(18)
O3 C10' 1.4338(19)
O4 C6 1.4377(19)
O4 C7 1.4459(19)
O5 C4A 1.3599(18)
O5 C5A 1.4762(17)
C1 C2 1.393(2)
C1 C9B 1.396(2)
C2 C3 1.390(2)
C3 C4 1.428(2)
C4 C4A 1.411(2)
C4 C1' 1.467(2)
C6 C7 1.470(2)
C6 C5A 1.506(2)
C7 C8 1.510(2)
C8 C9 1.532(2)
C8 C7' 1.546(2)
C9 C9A 1.539(2)
C1' C2' 1.513(2)
C2' C3' 1.531(2)
C2' C4' 1.541(2)
C4' C5' 1.512(2)
C6' C5A 1.517(2)
C7' C9' 1.528(2)
C7' C8' 1.535(2)
C4A C9B 1.378(2)
C5A C9A 1.558(2)
C9A C9B 1.509(2)
